data_8101624
loop_
_publ_author_name
'Cardoso Gil, Raul H.'
'Trovarelli, Octavio'
'Geibel, Christoph'
'Grin, Yuri'

_publ_section_title
;
Crystal structure of ytterbium-rhodium-aluminium [1:1:1], YbRhAl
;
_journal_issue 4
_journal_name_full 'Zeitschrift f\"ur Kristallographie - New Crystal Structures'
_journal_page_first 459
_journal_page_last 459
_journal_volume 214
_journal_year 1999
_chemical_formula_structural 'Yb Rh Al'
_chemical_formula_sum 'Al Rh Yb'
_chemical_formula_weight 302.93
_space_group_IT_number 62
_symmetry_cell_setting orthorhombic
_symmetry_space_group_name_Hall '-P 2ac 2n'
_symmetry_space_group_name_H-M 'P n m a'
_cell_angle_alpha 90.00
_cell_angle_beta 90.00
_cell_angle_gamma 90.00
_cell_formula_units_Z 4
_cell_length_a 6.7610(10)
_cell_length_b 4.1260(10)
_cell_length_c 7.893(2)
_cell_measurement_temperature 293(2)
_cell_volume 220.18(8)
_diffrn_ambient_temperature 293(2)
_exptl_crystal_density_diffrn 9.138
_refine_ls_R_factor_obs 0.0164
_refine_ls_wR_factor_obs 0.0355
_cod_database_code 8101624

loop_
_symmetry_equiv_pos_as_xyz
'x, y, z'
'-x+1/2, -y, z+1/2'
'-x, y+1/2, -z'
'x+1/2, -y+1/2, -z+1/2'
'-x, -y, -z'
'x-1/2, y, -z-1/2'
'x, -y-1/2, z'
'-x-1/2, y-1/2, z-1/2'

loop_
_atom_site_aniso_label
_atom_site_aniso_U_11
_atom_site_aniso_U_22
_atom_site_aniso_U_33
_atom_site_aniso_U_23
_atom_site_aniso_U_13
_atom_site_aniso_U_12
Yb 0.00516(10) 0.00574(9) 0.00507(10) 0.000 -0.00030(4) 0.000
Rh 0.00599(13) 0.00551(11) 0.00598(15) 0.000 -0.00044(9) 0.000
Al 0.0050(4) 0.0031(4) 0.0042(5) 0.000 0.0001(4) 0.000

loop_
_atom_site_label
_atom_site_type_symbol
_atom_site_symmetry_multiplicity
_atom_site_Wyckoff_symbol
_atom_site_fract_x
_atom_site_fract_y
_atom_site_fract_z
_atom_site_U_iso_or_equiv
_atom_site_thermal_displace_type
_atom_site_occupancy
_atom_site_calc_flag
_atom_site_refinement_flags
_atom_site_disorder_assembly
_atom_site_disorder_group
Yb Yb 4 c 0.03427(2) 0.2500 0.67825(2) 0.00532(7) Uani 1 d S . .
Rh Rh 4 c 0.26470(5) 0.2500 0.37582(4) 0.00583(8) Uani 1 d S . .
Al Al 4 c 0.13678(17) 0.2500 0.05922(17) 0.00409(19) Uani 1 d S . .

loop_
_geom_bond_atom_site_label_1
_geom_bond_atom_site_label_2
_geom_bond_distance
_geom_bond_site_symmetry_2
_geom_bond_publ_flag
Yb Rh 2.8504(6) . ?
Yb Rh 2.9196(5) 5_556 ?
Yb Rh 2.9196(5) 5_566 ?
Yb Rh 2.9215(5) 2_565 ?
Yb Rh 2.9215(5) 2 ?
Yb Al 3.0859(15) 1_556 ?
Yb Al 3.1444(11) 5_566 ?
Yb Al 3.1444(11) 5_556 ?
Yb Al 3.1757(10) 2_565 ?
Yb Al 3.1757(10) 2 ?
Yb Al 3.2766(13) 6_556 ?
Yb Yb 3.5197(7) 5_556 ?
Rh Al 2.5673(13) 6_656 ?
Rh Al 2.6068(9) 2_565 ?
Rh Al 2.6068(9) 2 ?
Rh Al 2.6443(14) . ?
Rh Yb 2.9196(5) 5_556 ?
Rh Yb 2.9196(5) 5_566 ?
Rh Yb 2.9215(5) 2_554 ?
Rh Yb 2.9215(5) 2_564 ?
Al Rh 2.5673(13) 6_556 ?
Al Rh 2.6068(9) 2_554 ?
Al Rh 2.6068(9) 2_564 ?
Al Al 2.9242(17) 5 ?
Al Al 2.9242(17) 5_565 ?
Al Yb 3.0859(15) 1_554 ?
Al Yb 3.1444(11) 5_566 ?
Al Yb 3.1444(11) 5_556 ?
Al Yb 3.1757(10) 2_564 ?
Al Yb 3.1757(10) 2_554 ?
Al Yb 3.2766(13) 6_656 ?
